data_4513558
loop_
_publ_author_name
'Chamakuri, Srinivas'
'Jogula, Srinvas'
'Arya, Prabhat'

_publ_section_title
;
 Regio- and Stereocontrolled Dieckmann Approach to Treprostinil-Inspired,
 Polycyclic Scaffold For Building Macrocyclic Diversity.
;
_journal_issue 8
_journal_name_full 'ACS combinatorial science'
_journal_page_first 437
_journal_page_last 441
_journal_paper_doi 10.1021/acscombsci.5b00076
_journal_volume 17
_journal_year 2015
_chemical_formula_sum 'C23 H36 O5 Si'
_chemical_formula_weight 420.61
_chemical_melting_point 149.0(10)
_chemical_name_systematic
; 
 (1S,2R,3aS,4R,9aR)-ethyl 4-(tert-butyldimethylsilyloxy)-2-hydroxy-8-methoxy-2,3,3a,4,9,9a-hexahydro-1H-cyclopenta[b]naphthalene-1-carboxylate 
;
_space_group_IT_number 15
_symmetry_cell_setting monoclinic
_symmetry_space_group_name_Hall '-C 2yc'
_symmetry_space_group_name_H-M 'C 1 2/c 1'
_atom_sites_solution_hydrogens geom
_atom_sites_solution_primary direct
_atom_sites_solution_secondary difmap
_audit_creation_method SHELXL-97
_cell_angle_alpha 90.00
_cell_angle_beta 130.561(2)
_cell_angle_gamma 90.00
_cell_formula_units_Z 8
_cell_length_a 35.945(5)
_cell_length_b 7.1685(10)
_cell_length_c 24.167(3)
_cell_measurement_reflns_used 4143
_cell_measurement_temperature 571(2)
_cell_measurement_theta_max 20.39
_cell_measurement_theta_min 2.22
_cell_volume 4730.9(11)
_computing_cell_refinement 'Bruker SMART'
_computing_data_collection 'Bruker SMART'
_computing_data_reduction 'Bruker SAINT'
_computing_molecular_graphics 'Bruker SHELXTL'
_computing_publication_material 'Bruker SHELXTL'
_computing_structure_refinement 'SHELXL-97 (Sheldrick, 1997)'
_computing_structure_solution 'SHELXS-97 (Sheldrick, 1990)'
_diffrn_ambient_temperature 571(2)
_diffrn_measured_fraction_theta_full 0.998
_diffrn_measured_fraction_theta_max 0.998
_diffrn_measurement_device_type 'CCD area detector'
_diffrn_measurement_method 'phi and omega scans'
_diffrn_radiation_monochromator graphite
_diffrn_radiation_source 'fine-focus sealed tube'
_diffrn_radiation_type MoK\a
_diffrn_radiation_wavelength 0.71073
_diffrn_reflns_av_R_equivalents 0.0388
_diffrn_reflns_av_sigmaI/netI 0.0335
_diffrn_reflns_limit_h_max 44
_diffrn_reflns_limit_h_min -44
_diffrn_reflns_limit_k_max 8
_diffrn_reflns_limit_k_min -8
_diffrn_reflns_limit_l_max 29
_diffrn_reflns_limit_l_min -29
_diffrn_reflns_number 23589
_diffrn_reflns_theta_full 26.08
_diffrn_reflns_theta_max 26.08
_diffrn_reflns_theta_min 1.49
_exptl_absorpt_coefficient_mu 0.128
_exptl_absorpt_correction_T_max 0.9748
_exptl_absorpt_correction_T_min 0.9504
_exptl_absorpt_correction_type none
_exptl_crystal_colour colorless
_exptl_crystal_density_diffrn 1.181
_exptl_crystal_density_method 'not measured'
_exptl_crystal_description block
_exptl_crystal_F_000 1824
_exptl_crystal_size_max 0.40
_exptl_crystal_size_mid 0.24
_exptl_crystal_size_min 0.20
_refine_diff_density_max 0.307
_refine_diff_density_min -0.287
_refine_diff_density_rms 0.039
_refine_ls_extinction_method none
_refine_ls_goodness_of_fit_ref 1.045
_refine_ls_hydrogen_treatment mixed
_refine_ls_matrix_type full
_refine_ls_number_parameters 270
_refine_ls_number_reflns 4677
_refine_ls_number_restraints 0
_refine_ls_restrained_S_all 1.045
_refine_ls_R_factor_all 0.0943
_refine_ls_R_factor_gt 0.0620
_refine_ls_shift/su_max 0.000
_refine_ls_shift/su_mean 0.000
_refine_ls_structure_factor_coef Fsqd
_refine_ls_weighting_details 'calc w=1/[\s^2^(Fo^2^)+(0.0794P)^2^+2.8387P] where P=(Fo^2^+2Fc^2^)/3'
_refine_ls_weighting_scheme calc
_refine_ls_wR_factor_gt 0.1570
_refine_ls_wR_factor_ref 0.1771
_reflns_number_gt 3020
_reflns_number_total 4677
_reflns_threshold_expression >2sigma(I)
_cod_data_source_file co5b00076_si_002.cif
_cod_data_source_block vasu
_cod_depositor_comments
;
The following automatic conversions were performed:

'_chemical_melting_point' value '148-150' was changed to '149.0(10)'
- the average value was taken and precision was estimated.

'_symmetry_cell_setting' value 'Monoclinic' changed to 'monoclinic'
according to
/usr/data/users/saulius/crontab/automatic-downloads/current/ACS/lib/dictionaries/cif_core.dic
dictionary named 'cif_core.dic' version 2.4.2 from 2011-04-26.

Automatic conversion script
Id: cif_fix_values 3271 2015-04-21 07:52:19Z andrius 
;
_cod_original_cell_volume 4731.0(11)
_cod_original_sg_symbol_H-M 'C2/c  '
_cod_database_code 4513558

loop_
_symmetry_equiv_pos_as_xyz
'x, y, z'
'-x, y, -z+1/2'
'x+1/2, y+1/2, z'
'-x+1/2, y+1/2, -z+1/2'
'-x, -y, -z'
'x, -y, z-1/2'
'-x+1/2, -y+1/2, -z'
'x+1/2, -y+1/2, z-1/2'

loop_
_atom_site_label
_atom_site_type_symbol
_atom_site_fract_x
_atom_site_fract_y
_atom_site_fract_z
_atom_site_U_iso_or_equiv
_atom_site_adp_type
_atom_site_occupancy
_atom_site_symmetry_multiplicity
_atom_site_calc_flag
_atom_site_refinement_flags
Si1 Si 0.11741(3) 0.91862(12) 0.40399(4) 0.0786(3) Uani 1 1 d .
O1 O 0.14524(6) 0.9406(2) 0.49096(9) 0.0634(5) Uani 1 1 d .
O5 O 0.05612(7) 1.3606(3) 0.64873(10) 0.0737(5) Uani 1 1 d .
C1 C 0.15677(8) 0.7471(3) 0.58323(13) 0.0547(6) Uani 1 1 d .
C2 C 0.11967(8) 1.0614(3) 0.55463(13) 0.0544(6) Uani 1 1 d .
H2 H 0.1522 1.1162 0.5917 0.065 Uiso 1 1 calc R
O2 O 0.19022(7) 0.6111(3) 0.75440(10) 0.0805(6) Uani 1 1 d .
C3 C 0.12506(8) 0.8923(3) 0.52388(13) 0.0557(6) Uani 1 1 d .
H3 H 0.0925 0.8385 0.4864 0.067 Uiso 1 1 calc R
C4 C 0.15949(8) 0.7402(3) 0.64338(13) 0.0547(6) Uani 1 1 d .
O4 O 0.02537(8) 1.0754(3) 0.60597(13) 0.0867(6) Uani 1 1 d .
C5 C 0.05339(9) 1.1969(4) 0.62004(13) 0.0617(6) Uani 1 1 d .
C6 C 0.09913(8) 1.0053(3) 0.59080(13) 0.0539(6) Uani 1 1 d .
H6 H 0.0682 0.9386 0.5551 0.065 Uiso 1 1 calc R
C7 C 0.18923(9) 0.6045(3) 0.69703(14) 0.0617(6) Uani 1 1 d .
C8 C 0.18354(10) 0.6193(4) 0.57812(16) 0.0701(7) Uani 1 1 d .
H8 H 0.1820 0.6231 0.5382 0.084 Uiso 1 1 calc R
C9 C 0.13382(9) 0.8795(4) 0.65575(14) 0.0640(7) Uani 1 1 d .
H9A H 0.1156 0.8125 0.6663 0.077 Uiso 1 1 calc R
H9B H 0.1582 0.9556 0.6979 0.077 Uiso 1 1 calc R
C10 C 0.08796(9) 1.1940(3) 0.60591(14) 0.0589(6) Uani 1 1 d .
H10 H 0.1190 1.2487 0.6482 0.071 Uiso 1 1 calc R
C11 C 0.08482(10) 1.2154(4) 0.50239(14) 0.0678(7) Uani 1 1 d .
H11A H 0.1015 1.3018 0.4940 0.081 Uiso 1 1 calc R
H11B H 0.0570 1.1627 0.4560 0.081 Uiso 1 1 calc R
C12 C 0.21525(10) 0.4787(4) 0.69075(17) 0.0738(8) Uani 1 1 d .
H12 H 0.2347 0.3887 0.7265 0.089 Uiso 1 1 calc R
C13 C 0.21224(11) 0.4875(4) 0.63129(18) 0.0806(8) Uani 1 1 d .
H13 H 0.2299 0.4031 0.6269 0.097 Uiso 1 1 calc R
C14 C 0.16075(13) 1.0135(6) 0.39427(18) 0.1005(12) Uani 1 1 d .
C15 C 0.02150(12) 1.3977(5) 0.65785(18) 0.0869(9) Uani 1 1 d .
H15A H 0.0234 1.3023 0.6880 0.104 Uiso 1 1 calc R
H15B H -0.0114 1.3982 0.6109 0.104 Uiso 1 1 calc R
C16 C 0.06809(11) 1.3145(4) 0.53830(17) 0.0787(8) Uani 1 1 d .
H16 H 0.0823 1.4399 0.5536 0.094 Uiso 1 1 calc R
C17 C 0.21859(14) 0.4769(5) 0.81071(18) 0.1045(11) Uani 1 1 d .
H17A H 0.2073 0.3539 0.7906 0.157 Uiso 1 1 calc R
H17B H 0.2153 0.4965 0.8466 0.157 Uiso 1 1 calc R
H17C H 0.2524 0.4894 0.8331 0.157 Uiso 1 1 calc R
C18 C 0.05958(12) 1.0524(7) 0.34529(18) 0.1282(16) Uani 1 1 d .
H18A H 0.0376 1.0072 0.3520 0.192 Uiso 1 1 calc R
H18B H 0.0448 1.0374 0.2952 0.192 Uiso 1 1 calc R
H18C H 0.0663 1.1821 0.3582 0.192 Uiso 1 1 calc R
O3 O 0.01635(9) 1.3256(5) 0.48846(14) 0.1455(13) Uani 1 1 d .
H3A H 0.0078 1.4216 0.4959 0.218 Uiso 1 1 calc R
C19 C 0.03343(16) 1.5831(5) 0.6932(2) 0.1096(12) Uani 1 1 d .
H19A H 0.0663 1.5816 0.7391 0.164 Uiso 1 1 calc R
H19B H 0.0110 1.6107 0.7011 0.164 Uiso 1 1 calc R
H19C H 0.0307 1.6767 0.6623 0.164 Uiso 1 1 calc R
C20 C 0.1019(2) 0.6702(7) 0.3775(3) 0.180(3) Uani 1 1 d .
H20A H 0.1291 0.6081 0.3866 0.270 Uiso 1 1 calc R
H20B H 0.0737 0.6618 0.3266 0.270 Uiso 1 1 calc R
H20C H 0.0948 0.6119 0.4054 0.270 Uiso 1 1 calc R
C21 C 0.20942(17) 0.9100(10) 0.4445(3) 0.189(3) Uani 1 1 d .
H21A H 0.2323 0.9658 0.4414 0.283 Uiso 1 1 calc R
H21B H 0.2045 0.7816 0.4299 0.283 Uiso 1 1 calc R
H21C H 0.2221 0.9174 0.4937 0.283 Uiso 1 1 calc R
C22 C 0.13980(18) 0.9926(10) 0.3153(2) 0.172(2) Uani 1 1 d .
H22A H 0.1086 1.0540 0.2830 0.257 Uiso 1 1 calc R
H22B H 0.1358 0.8626 0.3029 0.257 Uiso 1 1 calc R
H22C H 0.1619 1.0481 0.3105 0.257 Uiso 1 1 calc R
C23 C 0.1695(2) 1.2176(8) 0.4137(3) 0.169(2) Uani 1 1 d .
H23A H 0.1858 1.2321 0.4644 0.254 Uiso 1 1 calc R
H23B H 0.1388 1.2822 0.3848 0.254 Uiso 1 1 calc R
H23C H 0.1896 1.2685 0.4042 0.254 Uiso 1 1 calc R

loop_
_atom_site_aniso_label
_atom_site_aniso_U_11
_atom_site_aniso_U_22
_atom_site_aniso_U_33
_atom_site_aniso_U_23
_atom_site_aniso_U_13
_atom_site_aniso_U_12
Si1 0.0895(6) 0.0867(6) 0.0576(5) -0.0038(4) 0.0470(5) 0.0037(4)
O1 0.0641(10) 0.0735(11) 0.0580(10) 0.0007(8) 0.0421(9) 0.0016(8)
O5 0.0766(12) 0.0717(12) 0.0774(12) -0.0103(10) 0.0521(11) 0.0054(9)
C1 0.0500(12) 0.0521(13) 0.0587(14) -0.0038(11) 0.0340(11) -0.0026(11)
C2 0.0495(12) 0.0556(14) 0.0544(13) -0.0001(11) 0.0321(11) 0.0003(11)
O2 0.0869(13) 0.0807(13) 0.0678(12) 0.0256(10) 0.0476(11) 0.0237(10)
C3 0.0498(12) 0.0618(15) 0.0521(13) -0.0039(11) 0.0317(11) -0.0036(11)
C4 0.0497(12) 0.0506(13) 0.0565(13) -0.0004(11) 0.0313(11) 0.0003(10)
O4 0.0902(14) 0.0773(13) 0.1194(17) -0.0120(12) 0.0800(14) -0.0099(12)
C5 0.0577(14) 0.0634(16) 0.0583(14) 0.0021(12) 0.0352(13) 0.0066(13)
C6 0.0484(12) 0.0556(13) 0.0536(13) 0.0022(11) 0.0313(11) 0.0029(11)
C7 0.0576(14) 0.0559(15) 0.0630(15) 0.0053(12) 0.0355(13) -0.0003(12)
C8 0.0776(17) 0.0628(16) 0.0817(19) -0.0029(14) 0.0570(16) 0.0052(14)
C9 0.0656(15) 0.0667(16) 0.0607(15) 0.0088(12) 0.0416(13) 0.0137(13)
C10 0.0509(13) 0.0573(14) 0.0636(15) -0.0003(12) 0.0350(12) 0.0046(11)
C11 0.0688(16) 0.0661(16) 0.0671(16) 0.0137(13) 0.0436(14) 0.0104(13)
C12 0.0685(17) 0.0561(16) 0.085(2) 0.0129(14) 0.0447(16) 0.0144(13)
C13 0.084(2) 0.0659(18) 0.101(2) 0.0042(16) 0.0645(19) 0.0174(15)
C14 0.098(2) 0.145(3) 0.080(2) 0.042(2) 0.067(2) 0.046(2)
C15 0.097(2) 0.096(2) 0.086(2) 0.0009(17) 0.0676(19) 0.0213(18)
C16 0.087(2) 0.0712(18) 0.097(2) 0.0244(16) 0.0685(18) 0.0249(15)
C17 0.118(3) 0.095(2) 0.082(2) 0.0374(19) 0.057(2) 0.031(2)
C18 0.076(2) 0.227(5) 0.0579(19) 0.005(2) 0.0330(17) 0.020(3)
O3 0.1080(18) 0.237(3) 0.1190(19) 0.104(2) 0.0859(17) 0.113(2)
C19 0.151(3) 0.092(2) 0.098(2) 0.0061(19) 0.086(3) 0.040(2)
C20 0.299(7) 0.111(3) 0.115(3) -0.043(3) 0.128(4) -0.039(4)
C21 0.127(3) 0.338(9) 0.137(4) 0.101(5) 0.102(3) 0.120(5)
C22 0.162(4) 0.293(7) 0.101(3) 0.064(4) 0.103(3) 0.071(5)
C23 0.162(5) 0.157(5) 0.191(5) 0.038(4) 0.116(4) -0.023(4)

loop_
_atom_type_symbol
_atom_type_description
_atom_type_scat_dispersion_real
_atom_type_scat_dispersion_imag
_atom_type_scat_source
C C 0.0033 0.0016 'International Tables Vol C Tables 4.2.6.8 and 6.1.1.4'
H H 0.0000 0.0000 'International Tables Vol C Tables 4.2.6.8 and 6.1.1.4'
O O 0.0106 0.0060 'International Tables Vol C Tables 4.2.6.8 and 6.1.1.4'
Si Si 0.0817 0.0704 'International Tables Vol C Tables 4.2.6.8 and 6.1.1.4'

loop_
_geom_angle_atom_site_label_1
_geom_angle_atom_site_label_2
_geom_angle_atom_site_label_3
_geom_angle
O1 Si1 C18 112.13(13)
O1 Si1 C14 105.33(14)
C18 Si1 C14 109.37(18)
O1 Si1 C20 109.28(17)
C18 Si1 C20 107.3(3)
C14 Si1 C20 113.5(2)
C3 O1 Si1 125.64(15)
C5 O5 C15 117.9(2)
C8 C1 C4 119.1(2)
C8 C1 C3 120.3(2)
C4 C1 C3 120.6(2)
C3 C2 C6 109.80(19)
C3 C2 C11 118.5(2)
C6 C2 C11 102.90(18)
C3 C2 H2 108.4
C6 C2 H2 108.4
C11 C2 H2 108.4
C7 O2 C17 118.6(2)
O1 C3 C2 110.93(19)
O1 C3 C1 110.56(18)
C2 C3 C1 110.20(19)
O1 C3 H3 108.4
C2 C3 H3 108.4
C1 C3 H3 108.4
C1 C4 C7 118.9(2)
C1 C4 C9 123.0(2)
C7 C4 C9 118.1(2)
O4 C5 O5 123.4(2)
O4 C5 C10 126.6(2)
O5 C5 C10 110.0(2)
C9 C6 C2 111.95(19)
C9 C6 C10 116.7(2)
C2 C6 C10 101.86(19)
C9 C6 H6 108.7
C2 C6 H6 108.7
C10 C6 H6 108.7
O2 C7 C12 124.4(2)
O2 C7 C4 114.5(2)
C12 C7 C4 121.1(3)
C13 C8 C1 120.8(3)
C13 C8 H8 119.6
C1 C8 H8 119.6
C6 C9 C4 112.7(2)
C6 C9 H9A 109.1
C4 C9 H9A 109.1
C6 C9 H9B 109.1
C4 C9 H9B 109.1
H9A C9 H9B 107.8
C5 C10 C6 117.3(2)
C5 C10 C16 110.63(19)
C6 C10 C16 104.8(2)
C5 C10 H10 107.9
C6 C10 H10 107.9
C16 C10 H10 107.9
C16 C11 C2 106.4(2)
C16 C11 H11A 110.4
C2 C11 H11A 110.4
C16 C11 H11B 110.4
C2 C11 H11B 110.4
H11A C11 H11B 108.6
C13 C12 C7 119.3(3)
C13 C12 H12 120.4
C7 C12 H12 120.4
C12 C13 C8 120.8(3)
C12 C13 H13 119.6
C8 C13 H13 119.6
C23 C14 C21 109.0(5)
C23 C14 C22 108.4(4)
C21 C14 C22 108.9(3)
C23 C14 Si1 109.9(3)
C21 C14 Si1 110.2(3)
C22 C14 Si1 110.4(3)
O5 C15 C19 107.6(3)
O5 C15 H15A 110.2
C19 C15 H15A 110.2
O5 C15 H15B 110.2
C19 C15 H15B 110.2
H15A C15 H15B 108.5
O3 C16 C11 109.3(3)
O3 C16 C10 112.2(2)
C11 C16 C10 105.1(2)
O3 C16 H16 110.1
C11 C16 H16 110.1
C10 C16 H16 110.1
O2 C17 H17A 109.5
O2 C17 H17B 109.5
H17A C17 H17B 109.5
O2 C17 H17C 109.5
H17A C17 H17C 109.5
H17B C17 H17C 109.5
Si1 C18 H18A 109.5
Si1 C18 H18B 109.5
H18A C18 H18B 109.5
Si1 C18 H18C 109.5
H18A C18 H18C 109.5
H18B C18 H18C 109.5
C16 O3 H3A 109.5
C15 C19 H19A 109.5
C15 C19 H19B 109.5
H19A C19 H19B 109.5
C15 C19 H19C 109.5
H19A C19 H19C 109.5
H19B C19 H19C 109.5
Si1 C20 H20A 109.5
Si1 C20 H20B 109.5
H20A C20 H20B 109.5
Si1 C20 H20C 109.5
H20A C20 H20C 109.5
H20B C20 H20C 109.5
C14 C21 H21A 109.5
C14 C21 H21B 109.5
H21A C21 H21B 109.5
C14 C21 H21C 109.5
H21A C21 H21C 109.5
H21B C21 H21C 109.5
C14 C22 H22A 109.5
C14 C22 H22B 109.5
H22A C22 H22B 109.5
C14 C22 H22C 109.5
H22A C22 H22C 109.5
H22B C22 H22C 109.5
C14 C23 H23A 109.5
C14 C23 H23B 109.5
H23A C23 H23B 109.5
C14 C23 H23C 109.5
H23A C23 H23C 109.5
H23B C23 H23C 109.5

loop_
_geom_bond_atom_site_label_1
_geom_bond_atom_site_label_2
_geom_bond_distance
Si1 O1 1.6457(18)
Si1 C18 1.849(4)
Si1 C14 1.849(4)
Si1 C20 1.852(4)
O1 C3 1.425(3)
O5 C5 1.334(3)
O5 C15 1.423(3)
C1 C8 1.391(3)
C1 C4 1.393(3)
C1 C3 1.521(3)
C2 C3 1.499(3)
C2 C6 1.520(3)
C2 C11 1.525(3)
C2 H2 0.9800
O2 C7 1.364(3)
O2 C17 1.419(3)
C3 H3 0.9800
C4 C7 1.403(3)
C4 C9 1.515(3)
O4 C5 1.202(3)
C5 C10 1.488(4)
C6 C9 1.512(3)
C6 C10 1.521(3)
C6 H6 0.9800
C7 C12 1.377(4)
C8 C13 1.373(4)
C8 H8 0.9300
C9 H9A 0.9700
C9 H9B 0.9700
C10 C16 1.552(4)
C10 H10 0.9800
C11 C16 1.516(4)
C11 H11A 0.9700
C11 H11B 0.9700
C12 C13 1.370(4)
C12 H12 0.9300
C13 H13 0.9300
C14 C23 1.506(6)
C14 C21 1.524(5)
C14 C22 1.538(5)
C15 C19 1.485(4)
C15 H15A 0.9700
C15 H15B 0.9700
C16 O3 1.415(4)
C16 H16 0.9800
C17 H17A 0.9600
C17 H17B 0.9600
C17 H17C 0.9600
C18 H18A 0.9600
C18 H18B 0.9600
C18 H18C 0.9600
O3 H3A 0.8200
C19 H19A 0.9600
C19 H19B 0.9600
C19 H19C 0.9600
C20 H20A 0.9600
C20 H20B 0.9600
C20 H20C 0.9600
C21 H21A 0.9600
C21 H21B 0.9600
C21 H21C 0.9600
C22 H22A 0.9600
C22 H22B 0.9600
C22 H22C 0.9600
C23 H23A 0.9600
C23 H23B 0.9600
C23 H23C 0.9600
